data_7715785
loop_
_publ_author_name
'Seredyuk, Maksym'
'Znovjyak, Kateryna'
'Valverde-Mu&#xf1;oz, Francisco Javier'
'Mu&#xf1;oz, M Carmen'
'Fritsky, Igor O.'
'Real, Jos&#xe9; Antonio'

_publ_section_title
;
 Rotational order-disorder and spin crossover behaviour in a neutral
 iron(II) complex based on asymmetrically substituted large planar
 ionogenic ligand.
;
_journal_issue 18
_journal_name_full 'Dalton transactions (Cambridge, England : 2003)'
_journal_page_first 8041
_journal_page_last 8049
_journal_paper_doi 10.1039/d4dt00368c
_journal_volume 53
_journal_year 2024
_chemical_formula_sum 'C34 H28 F2 Fe N12 O2'
_chemical_formula_weight 730.53
_space_group_crystal_system orthorhombic
_space_group_IT_number 60
_space_group_name_Hall '-P 2n 2ab'
_space_group_name_H-M_alt 'P b c n'
_atom_sites_solution_hydrogens geom
_audit_block_doi 10.5517/ccdc.csd.cc2j7bch
_audit_creation_method SHELXL-2018/3
_audit_update_record
;
2024-02-03 deposited with the CCDC.	2024-04-17 downloaded from the CCDC.
;
_cell_angle_alpha 90
_cell_angle_beta 90
_cell_angle_gamma 90
_cell_formula_units_Z 4
_cell_length_a 12.7752(8)
_cell_length_b 10.7048(7)
_cell_length_c 24.3576(16)
_cell_measurement_reflns_used 2597
_cell_measurement_temperature 220(2)
_cell_measurement_theta_max 24.355
_cell_measurement_theta_min 2.482
_cell_volume 3331.0(4)
_computing_cell_refinement 'SAINT V8.38A (Bruker AXS Inc., 2017)'
_computing_data_collection 'SAINT V8.38A (Bruker AXS Inc., 2017)'
_computing_data_reduction 'SAINT V8.38A (Bruker AXS Inc., 2017)'
_computing_structure_refinement 'SHELXL-2018/3 (Sheldrick, 2018)'
_computing_structure_solution 'SHELXT 2018/2 (Sheldrick, 2018)'
_diffrn_ambient_temperature 220(2)
_diffrn_measured_fraction_theta_full 0.998
_diffrn_measured_fraction_theta_max 0.998
_diffrn_measurement_device_type 'APEX3 v2018.7-2'
_diffrn_radiation_type MoK\a
_diffrn_radiation_wavelength 0.71073
_diffrn_reflns_av_R_equivalents 0.1270
_diffrn_reflns_av_unetI/netI 0.0637
_diffrn_reflns_Laue_measured_fraction_full 0.998
_diffrn_reflns_Laue_measured_fraction_max 0.998
_diffrn_reflns_limit_h_max 15
_diffrn_reflns_limit_h_min -15
_diffrn_reflns_limit_k_max 12
_diffrn_reflns_limit_k_min -12
_diffrn_reflns_limit_l_max 29
_diffrn_reflns_limit_l_min -26
_diffrn_reflns_number 22138
_diffrn_reflns_point_group_measured_fraction_full 0.998
_diffrn_reflns_point_group_measured_fraction_max 0.998
_diffrn_reflns_theta_full 25.050
_diffrn_reflns_theta_max 25.050
_diffrn_reflns_theta_min 2.310
_exptl_absorpt_coefficient_mu 0.517
_exptl_absorpt_correction_T_max 1.000
_exptl_absorpt_correction_T_min 0.809
_exptl_absorpt_correction_type multi-scan
_exptl_absorpt_process_details 'Empirical absorption correction'
_exptl_crystal_colour orange
_exptl_crystal_density_diffrn 1.457
_exptl_crystal_description plate
_exptl_crystal_F_000 1504
_exptl_crystal_size_max 0.090
_exptl_crystal_size_mid 0.080
_exptl_crystal_size_min 0.040
_refine_diff_density_max 0.913
_refine_diff_density_min -0.556
_refine_diff_density_rms 0.083
_refine_ls_extinction_method none
_refine_ls_goodness_of_fit_ref 1.105
_refine_ls_hydrogen_treatment constr
_refine_ls_matrix_type full
_refine_ls_number_parameters 233
_refine_ls_number_reflns 2946
_refine_ls_number_restraints 0
_refine_ls_restrained_S_all 1.105
_refine_ls_R_factor_all 0.1149
_refine_ls_R_factor_gt 0.0703
_refine_ls_shift/su_max 0.000
_refine_ls_shift/su_mean 0.000
_refine_ls_structure_factor_coef Fsqd
_refine_ls_weighting_details 'w=1/[\s^2^(Fo^2^)+(0.0368P)^2^+16.2874P] where P=(Fo^2^+2Fc^2^)/3'
_refine_ls_weighting_scheme calc
_refine_ls_wR_factor_gt 0.1626
_refine_ls_wR_factor_ref 0.1929
_reflns_Friedel_coverage 0.000
_reflns_number_gt 1978
_reflns_number_total 2946
_reflns_threshold_expression 'I > 2\s(I)'
_cod_data_source_file d4dt00368c2.cif
_cod_data_source_block shelx
_cod_depositor_comments 'Adding full bibliography for 7715785--7715786.cif.'
_cod_database_code 7715785
_shelx_shelxl_version_number 2018/3
_shelx_space_group_comment
;
The symmetry employed for this shelxl refinement is uniquely defined
by the following loop, which should always be used as a source of
symmetry information in preference to the above space-group names.
They are only intended as comments.
;
_shelx_estimated_absorpt_t_min 0.955
_shelx_estimated_absorpt_t_max 0.980
_exptl_absorpt_special_details
;
SADABS-2016/2 - Bruker AXS area detector scaling and absorption correction
;

loop_
_space_group_symop_operation_xyz
'x, y, z'
'-x+1/2, -y+1/2, z+1/2'
'-x, y, -z+1/2'
'x+1/2, -y+1/2, -z'
'-x, -y, -z'
'x-1/2, y-1/2, -z-1/2'
'x, -y, z-1/2'
'-x-1/2, y-1/2, z'

loop_
_atom_site_label
_atom_site_type_symbol
_atom_site_fract_x
_atom_site_fract_y
_atom_site_fract_z
_atom_site_U_iso_or_equiv
_atom_site_adp_type
_atom_site_occupancy
_atom_site_site_symmetry_order
_atom_site_calc_flag
_atom_site_refinement_flags_posn
_atom_site_refinement_flags_adp
_atom_site_refinement_flags_occupancy
_atom_site_disorder_assembly
_atom_site_disorder_group
Fe Fe 0.500000 0.65616(10) 0.250000 0.0313(3) Uani 1 2 d S T P . .
N2 N 0.6471(3) 0.6659(4) 0.23589(17) 0.0321(10) Uani 1 1 d . . . . .
N1 N 0.5022(3) 0.7868(4) 0.19282(18) 0.0347(10) Uani 1 1 d . . . . .
N3 N 0.5515(4) 0.5275(4) 0.30166(18) 0.0371(11) Uani 1 1 d . . . . .
N4 N 0.6026(3) 0.8220(4) 0.17850(18) 0.0370(11) Uani 1 1 d . . . . .
O O 0.3236(3) 0.5406(5) 0.3841(2) 0.0617(13) Uani 1 1 d . . . . .
H1O H 0.378044 0.503063 0.375556 0.092 Uiso 1 1 calc R U . . .
N6 N 0.5136(4) 0.4476(4) 0.34068(19) 0.0383(11) Uani 1 1 d . . . . .
N5 N 0.6902(3) 0.4223(4) 0.3348(2) 0.0409(12) Uani 1 1 d . . . . .
F F 0.4312(4) 0.3329(5) 0.4341(2) 0.1073(18) Uani 1 1 d . . . . .
C4 C 0.6839(4) 0.7533(5) 0.2023(2) 0.0349(13) Uani 1 1 d . . . . .
C9 C 0.6570(4) 0.5101(5) 0.2998(2) 0.0359(13) Uani 1 1 d . . . . .
C8 C 0.7157(4) 0.5909(5) 0.2631(2) 0.0374(13) Uani 1 1 d . . . . .
C10 C 0.5997(4) 0.3872(5) 0.3591(2) 0.0379(13) Uani 1 1 d . . . . .
C1 C 0.4404(5) 0.8611(5) 0.1643(2) 0.0418(14) Uani 1 1 d . . . . .
H1 H 0.366862 0.858631 0.165337 0.050 Uiso 1 1 calc R U . . .
C2 C 0.4988(5) 0.9442(5) 0.1321(2) 0.0441(14) Uani 1 1 d . . . . .
H2 H 0.472363 1.005728 0.108320 0.053 Uiso 1 1 calc R U . . .
C3 C 0.6014(5) 0.9183(5) 0.1420(2) 0.0423(14) Uani 1 1 d . . . . .
H3 H 0.659822 0.958790 0.126712 0.051 Uiso 1 1 calc R U . . .
C11 C 0.5992(5) 0.2909(6) 0.4025(2) 0.0446(15) Uani 1 1 d . . . . .
C5 C 0.7890(4) 0.7726(6) 0.1931(2) 0.0437(15) Uani 1 1 d . . . . .
H5 H 0.812631 0.835755 0.169329 0.052 Uiso 1 1 calc R U . . .
C7 C 0.8211(4) 0.6028(6) 0.2553(3) 0.0445(15) Uani 1 1 d . . . . .
H7 H 0.868028 0.549159 0.273397 0.053 Uiso 1 1 calc R U . . .
C6 C 0.8582(5) 0.6953(6) 0.2203(3) 0.0491(16) Uani 1 1 d . . . . .
H6 H 0.930687 0.705307 0.215120 0.059 Uiso 1 1 calc R U . . .
C16 C 0.5175(6) 0.2681(6) 0.4377(3) 0.0543(17) Uani 1 1 d . . . . .
C12 C 0.6909(6) 0.2174(6) 0.4102(3) 0.068(2) Uani 1 1 d . . . . .
H12 H 0.748953 0.228295 0.387031 0.082 Uiso 1 1 calc R U . . .
C15 C 0.5216(7) 0.1832(7) 0.4803(3) 0.070(2) Uani 1 1 d . . . . .
H15 H 0.464170 0.172580 0.503998 0.084 Uiso 1 1 calc R U . . .
C14 C 0.6116(8) 0.1147(7) 0.4874(3) 0.073(2) Uani 1 1 d . . . . .
H14 H 0.616527 0.057401 0.516541 0.088 Uiso 1 1 calc R U . . .
C13 C 0.6944(7) 0.1300(8) 0.4519(3) 0.079(2) Uani 1 1 d . . . . .
H13 H 0.754370 0.080047 0.456119 0.094 Uiso 1 1 calc R U . . .
C17 C 0.3414(7) 0.6117(8) 0.4311(3) 0.086(3) Uani 1 1 d . . . . .
H17C H 0.406851 0.656754 0.427341 0.129 Uiso 1 1 calc R U . . .
H17A H 0.345144 0.557013 0.462840 0.129 Uiso 1 1 calc R U . . .
H17B H 0.284521 0.670719 0.435991 0.129 Uiso 1 1 calc R U . . .

loop_
_atom_site_aniso_label
_atom_site_aniso_U_11
_atom_site_aniso_U_22
_atom_site_aniso_U_33
_atom_site_aniso_U_23
_atom_site_aniso_U_13
_atom_site_aniso_U_12
Fe 0.0258(5) 0.0314(6) 0.0368(6) 0.000 0.0014(5) 0.000
N2 0.026(2) 0.030(2) 0.040(3) 0.002(2) 0.0010(19) 0.002(2)
N1 0.033(2) 0.035(2) 0.036(2) -0.003(2) 0.001(2) 0.000(2)
N3 0.036(3) 0.036(3) 0.039(3) 0.002(2) 0.005(2) -0.004(2)
N4 0.033(2) 0.038(3) 0.040(3) 0.004(2) 0.002(2) -0.002(2)
O 0.047(3) 0.068(3) 0.070(3) -0.017(3) 0.007(2) -0.005(2)
N6 0.042(3) 0.033(2) 0.040(3) 0.007(2) 0.003(2) -0.005(2)
N5 0.029(2) 0.044(3) 0.050(3) 0.012(2) 0.001(2) -0.002(2)
F 0.093(4) 0.112(4) 0.117(4) 0.042(4) 0.034(3) 0.006(3)
C4 0.028(3) 0.036(3) 0.040(3) 0.002(3) -0.001(2) 0.002(2)
C9 0.029(3) 0.039(3) 0.039(3) 0.005(3) 0.002(2) -0.001(2)
C8 0.027(3) 0.037(3) 0.049(4) 0.005(3) -0.002(2) 0.001(3)
C10 0.039(3) 0.038(3) 0.037(3) 0.004(3) 0.002(3) -0.002(3)
C1 0.040(3) 0.044(3) 0.042(3) -0.002(3) -0.007(3) 0.009(3)
C2 0.045(3) 0.041(3) 0.046(3) 0.007(3) -0.002(3) 0.010(3)
C3 0.043(3) 0.037(3) 0.046(3) 0.011(3) 0.005(3) 0.005(3)
C11 0.048(4) 0.043(3) 0.043(3) 0.007(3) 0.001(3) -0.011(3)
C5 0.032(3) 0.049(4) 0.050(4) 0.011(3) 0.006(3) -0.001(3)
C7 0.021(3) 0.052(4) 0.060(4) 0.011(3) 0.002(3) 0.007(3)
C6 0.029(3) 0.055(4) 0.063(4) 0.018(3) 0.002(3) 0.003(3)
C16 0.058(4) 0.047(4) 0.058(4) 0.002(3) 0.010(3) -0.004(3)
C12 0.079(5) 0.052(4) 0.073(5) 0.025(4) -0.018(4) 0.002(4)
C15 0.109(7) 0.051(4) 0.051(4) 0.001(3) 0.020(4) -0.025(5)
C14 0.117(7) 0.049(4) 0.053(5) 0.010(4) -0.018(5) -0.024(5)
C13 0.084(6) 0.073(5) 0.079(6) 0.031(5) -0.021(5) -0.008(5)
C17 0.109(7) 0.081(6) 0.069(5) -0.024(5) 0.013(5) -0.010(5)

loop_
_atom_type_symbol
_atom_type_description
_atom_type_scat_dispersion_real
_atom_type_scat_dispersion_imag
_atom_type_scat_source
C C 0.0033 0.0016 'International Tables Vol C Tables 4.2.6.8 and 6.1.1.4'
H H 0.0000 0.0000 'International Tables Vol C Tables 4.2.6.8 and 6.1.1.4'
F F 0.0171 0.0103 'International Tables Vol C Tables 4.2.6.8 and 6.1.1.4'
Fe Fe 0.3463 0.8444 'International Tables Vol C Tables 4.2.6.8 and 6.1.1.4'
N N 0.0061 0.0033 'International Tables Vol C Tables 4.2.6.8 and 6.1.1.4'
O O 0.0106 0.0060 'International Tables Vol C Tables 4.2.6.8 and 6.1.1.4'

loop_
_geom_angle_atom_site_label_1
_geom_angle_atom_site_label_2
_geom_angle_atom_site_label_3
_geom_angle
_geom_angle_site_symmetry_1
_geom_angle_site_symmetry_3
_geom_angle_publ_flag
N1 Fe N1 89.8(3) 3_655 . ?
N2 Fe N1 79.67(18) 3_655 3_655 ?
N2 Fe N1 95.84(19) . 3_655 ?
N2 Fe N1 95.84(19) 3_655 . ?
N2 Fe N1 79.67(18) . . ?
N1 Fe N3 92.81(18) 3_655 . ?
N1 Fe N3 159.64(18) . . ?
N1 Fe N3 159.64(18) 3_655 3_655 ?
N1 Fe N3 92.81(18) . 3_655 ?
N2 Fe N2 173.7(3) 3_655 . ?
N2 Fe N3 104.49(18) 3_655 . ?
N2 Fe N3 79.98(18) . . ?
N2 Fe N3 79.98(18) 3_655 3_655 ?
N2 Fe N3 104.49(18) . 3_655 ?
N3 Fe N3 91.8(3) . 3_655 ?
C4 N2 C8 119.2(5) . . ?
C4 N2 Fe 119.8(3) . . ?
C8 N2 Fe 120.9(4) . . ?
C1 N1 N4 105.0(5) . . ?
C1 N1 Fe 142.3(4) . . ?
N4 N1 Fe 112.6(3) . . ?
C9 N3 N6 106.7(4) . . ?
C9 N3 Fe 113.8(4) . . ?
N6 N3 Fe 139.5(4) . . ?
C3 N4 N1 111.1(4) . . ?
C3 N4 C4 132.6(5) . . ?
N1 N4 C4 116.2(4) . . ?
C17 O H1O 109.5 . . ?
C10 N6 N3 104.0(4) . . ?
C9 N5 C10 101.7(5) . . ?
N2 C4 C5 123.4(5) . . ?
N2 C4 N4 111.3(4) . . ?
C5 C4 N4 125.3(5) . . ?
N5 C9 N3 112.9(5) . . ?
N5 C9 C8 130.2(5) . . ?
N3 C9 C8 116.8(5) . . ?
N2 C8 C7 120.8(5) . . ?
N2 C8 C9 108.5(5) . . ?
C7 C8 C9 130.6(5) . . ?
N5 C10 N6 114.7(5) . . ?
N5 C10 C11 120.8(5) . . ?
N6 C10 C11 124.6(5) . . ?
N1 C1 C2 111.0(5) . . ?
N1 C1 H1 124.5 . . ?
C2 C1 H1 124.5 . . ?
C3 C2 C1 106.5(5) . . ?
C3 C2 H2 126.7 . . ?
C1 C2 H2 126.7 . . ?
N4 C3 C2 106.3(5) . . ?
N4 C3 H3 126.8 . . ?
C2 C3 H3 126.8 . . ?
C16 C11 C12 116.3(6) . . ?
C16 C11 C10 125.1(6) . . ?
C12 C11 C10 118.5(6) . . ?
C4 C5 C6 117.2(5) . . ?
C4 C5 H5 121.4 . . ?
C6 C5 H5 121.4 . . ?
C8 C7 C6 119.2(5) . . ?
C8 C7 H7 120.4 . . ?
C6 C7 H7 120.4 . . ?
C5 C6 C7 120.2(5) . . ?
C5 C6 H6 119.9 . . ?
C7 C6 H6 119.9 . . ?
F C16 C11 120.3(6) . . ?
F C16 C15 115.6(7) . . ?
C11 C16 C15 124.0(7) . . ?
C13 C12 C11 119.9(8) . . ?
C13 C12 H12 120.1 . . ?
C11 C12 H12 120.1 . . ?
C14 C15 C16 118.5(7) . . ?
C14 C15 H15 120.7 . . ?
C16 C15 H15 120.7 . . ?
C15 C14 C13 120.0(7) . . ?
C15 C14 H14 120.0 . . ?
C13 C14 H14 120.0 . . ?
C14 C13 C12 121.2(8) . . ?
C14 C13 H13 119.4 . . ?
C12 C13 H13 119.4 . . ?
O C17 H17C 109.5 . . ?
O C17 H17A 109.5 . . ?
H17C C17 H17A 109.5 . . ?
O C17 H17B 109.5 . . ?
H17C C17 H17B 109.5 . . ?
H17A C17 H17B 109.5 . . ?

loop_
_geom_bond_atom_site_label_1
_geom_bond_atom_site_label_2
_geom_bond_distance
_geom_bond_site_symmetry_2
_geom_bond_publ_flag
Fe N1 1.974(4) 3_655 ?
Fe N1 1.974(4) . ?
Fe N2 1.913(4) 3_655 ?
Fe N2 1.913(4) . ?
Fe N3 1.978(5) . ?
Fe N3 1.978(5) 3_655 ?
N2 C4 1.328(7) . ?
N2 C8 1.362(7) . ?
N1 C1 1.319(7) . ?
N1 N4 1.382(6) . ?
N3 C9 1.362(7) . ?
N3 N6 1.367(6) . ?
N4 C3 1.361(7) . ?
N4 C4 1.398(7) . ?
O C17 1.394(8) . ?
O H1O 0.8300 . ?
N6 C10 1.352(7) . ?
N5 C9 1.338(7) . ?
N5 C10 1.352(7) . ?
F C16 1.306(8) . ?
C4 C5 1.378(7) . ?
C9 C8 1.453(7) . ?
C8 C7 1.366(7) . ?
C10 C11 1.477(8) . ?
C1 C2 1.400(8) . ?
C1 H1 0.9400 . ?
C2 C3 1.362(8) . ?
C2 H2 0.9400 . ?
C3 H3 0.9400 . ?
C11 C16 1.373(9) . ?
C11 C12 1.424(9) . ?
C5 C6 1.380(8) . ?
C5 H5 0.9400 . ?
C7 C6 1.390(8) . ?
C7 H7 0.9400 . ?
C6 H6 0.9400 . ?
C16 C15 1.380(9) . ?
C12 C13 1.381(9) . ?
C12 H12 0.9400 . ?
C15 C14 1.374(11) . ?
C15 H15 0.9400 . ?
C14 C13 1.376(11) . ?
C14 H14 0.9400 . ?
C13 H13 0.9400 . ?
C17 H17C 0.9700 . ?
C17 H17A 0.9700 . ?
C17 H17B 0.9700 . ?

loop_
_geom_torsion_atom_site_label_1
_geom_torsion_atom_site_label_2
_geom_torsion_atom_site_label_3
_geom_torsion_atom_site_label_4
_geom_torsion
_geom_torsion_site_symmetry_1
_geom_torsion_site_symmetry_2
_geom_torsion_site_symmetry_3
_geom_torsion_site_symmetry_4
_geom_torsion_publ_flag
C1 N1 N4 C3 0.8(6) . . . . ?
Fe N1 N4 C3 -175.6(4) . . . . ?
C1 N1 N4 C4 -177.9(5) . . . . ?
Fe N1 N4 C4 5.7(6) . . . . ?
C9 N3 N6 C10 -0.5(6) . . . . ?
Fe N3 N6 C10 -179.8(5) . . . . ?
C8 N2 C4 C5 0.1(8) . . . . ?
Fe N2 C4 C5 175.0(5) . . . . ?
C8 N2 C4 N4 -179.4(5) . . . . ?
Fe N2 C4 N4 -4.4(6) . . . . ?
C3 N4 C4 N2 -179.5(5) . . . . ?
N1 N4 C4 N2 -1.1(7) . . . . ?
C3 N4 C4 C5 1.0(10) . . . . ?
N1 N4 C4 C5 179.5(5) . . . . ?
C10 N5 C9 N3 -0.8(7) . . . . ?
C10 N5 C9 C8 176.1(6) . . . . ?
N6 N3 C9 N5 0.8(7) . . . . ?
Fe N3 C9 N5 -179.6(4) . . . . ?
N6 N3 C9 C8 -176.6(5) . . . . ?
Fe N3 C9 C8 3.0(7) . . . . ?
C4 N2 C8 C7 -1.3(8) . . . . ?
Fe N2 C8 C7 -176.2(5) . . . . ?
C4 N2 C8 C9 176.0(5) . . . . ?
Fe N2 C8 C9 1.1(6) . . . . ?
N5 C9 C8 N2 -179.5(6) . . . . ?
N3 C9 C8 N2 -2.6(7) . . . . ?
N5 C9 C8 C7 -2.5(11) . . . . ?
N3 C9 C8 C7 174.4(6) . . . . ?
C9 N5 C10 N6 0.5(7) . . . . ?
C9 N5 C10 C11 -178.9(5) . . . . ?
N3 N6 C10 N5 0.0(6) . . . . ?
N3 N6 C10 C11 179.4(5) . . . . ?
N4 N1 C1 C2 -0.5(6) . . . . ?
Fe N1 C1 C2 174.1(5) . . . . ?
N1 C1 C2 C3 -0.1(7) . . . . ?
N1 N4 C3 C2 -0.9(6) . . . . ?
C4 N4 C3 C2 177.6(6) . . . . ?
C1 C2 C3 N4 0.6(7) . . . . ?
N5 C10 C11 C16 164.9(6) . . . . ?
N6 C10 C11 C16 -14.5(10) . . . . ?
N5 C10 C11 C12 -13.0(9) . . . . ?
N6 C10 C11 C12 167.5(6) . . . . ?
N2 C4 C5 C6 0.6(9) . . . . ?
N4 C4 C5 C6 180.0(6) . . . . ?
N2 C8 C7 C6 1.8(9) . . . . ?
C9 C8 C7 C6 -174.9(6) . . . . ?
C4 C5 C6 C7 -0.1(10) . . . . ?
C8 C7 C6 C5 -1.1(10) . . . . ?
C12 C11 C16 F 178.8(6) . . . . ?
C10 C11 C16 F 0.7(10) . . . . ?
C12 C11 C16 C15 2.6(10) . . . . ?
C10 C11 C16 C15 -175.4(6) . . . . ?
C16 C11 C12 C13 -0.8(10) . . . . ?
C10 C11 C12 C13 177.4(6) . . . . ?
F C16 C15 C14 -178.1(7) . . . . ?
C11 C16 C15 C14 -1.7(11) . . . . ?
C16 C15 C14 C13 -1.0(11) . . . . ?
C15 C14 C13 C12 2.8(12) . . . . ?
C11 C12 C13 C14 -1.9(12) . . . . ?
